data_1529149
loop_
_publ_author_name
'Osorio-Guillen, J.M.'
'Holm, B.'
'Ahuja, R.'
'Johansson, B.'

_publ_section_title
;
 A theoretical study of olivine Li M P O4 cathodes
;
_journal_name_full 'Solid State Ionics'
_journal_page_first 221
_journal_page_last 227
_journal_paper_doi 10.1016/j.ssi.2003.09.015
_journal_volume 167
_journal_year 2004
_chemical_formula_sum 'Li Mn O4 P'
_chemical_name_systematic 'Li Mn (P O4)'
_space_group_IT_number 62
_symmetry_space_group_name_Hall '-P 2ac 2n'
_symmetry_space_group_name_H-M 'P n m a'
_cell_angle_alpha 90
_cell_angle_beta 90
_cell_angle_gamma 90
_cell_formula_units_Z 4
_cell_length_a 10.8616
_cell_length_b 6.2815
_cell_length_c 4.855
_cell_volume 331.243
_citation_journal_id_ASTM SSIOD3
_cod_data_source_file Osorio-Guillen_SSIOD3_2004_2.cif
_cod_data_source_block Li1Mn1O4P1
_cod_original_cell_volume 331.2428
_cod_original_formula_sum 'Li1 Mn1 O4 P1'
_cod_struct_determination_method theoretical
_cod_database_code 1529149

loop_
_symmetry_equiv_pos_as_xyz
x,y,z
-x+1/2,-y,z+1/2
x+1/2,-y+1/2,-z+1/2
-x,y+1/2,-z
-x,-y,-z
x-1/2,y,-z-1/2
-x-1/2,y-1/2,z-1/2
x,-y-1/2,z

loop_
_atom_site_label
_atom_site_type_symbol
_atom_site_fract_x
_atom_site_fract_y
_atom_site_fract_z
_atom_site_occupancy
_atom_site_U_iso_or_equiv
P1 P+5 0.09124 0.25 0.41547 1 0.0
Li1 Li+1 0 0 0 1 0.0
O2 O-2 0.45677 0.25 0.21622 1 0.0
O3 O-2 0.16135 0.04818 0.28475 1 0.0
Mn1 Mn+2 0.28178 0.25 0.97961 1 0.0
O1 O-2 0.09365 0.25 0.73924 1 0.0
